data_7239800
loop_
_publ_author_name
'Li, Qipeng'
'Qian, Jinjie'
'Du, Lin'
'Zhao, Qihua'

_publ_section_title
;
 Zinc-tetracarboxylate framework material with nano-cages and
 one-dimensional channels for excellent selective and effective adsorption
 of methyl blue dye
;
_journal_issue 6
_journal_name_full 'RSC Advances'
_journal_page_first 3539
_journal_page_last 3543
_journal_paper_doi 10.1039/C9RA08983G
_journal_volume 10
_journal_year 2020
_chemical_formula_moiety 'C16 H10 O10 Zn2, 5[C4H9NO]'
_chemical_formula_sum 'C46 H55 N10 O15 Zn2'
_chemical_formula_weight 1118.7585
_space_group_crystal_system trigonal
_space_group_IT_number 166
_space_group_name_Hall '-R 3 2"'
_space_group_name_H-M_alt 'R -3 m :H'
_atom_sites_solution_hydrogens mixed
_audit_creation_date 2020-01-01
_audit_creation_method
;
Olex2 1.3-alpha
(compiled Nov 21 2019 18:26:39 for OlexSys, GUI svn.r6003)
;
_audit_update_record
;
2020-01-07 deposited with the CCDC.	2020-01-14 downloaded from the CCDC.
;
_cell_angle_alpha 90
_cell_angle_beta 90
_cell_angle_gamma 120
_cell_formula_units_Z 9
_cell_length_a 18.7428(8)
_cell_length_b 18.7428(8)
_cell_length_c 24.915(2)
_cell_measurement_reflns_used 6808
_cell_measurement_temperature 173(2)
_cell_measurement_theta_max 27.5011
_cell_measurement_theta_min 2.1732
_cell_volume 7579.8(8)
_computing_cell_refinement 'Saint+ ver. V8.34A (Bruker AXS)'
_computing_data_collection 'Saint+ ver. V8.34A (Bruker AXS)'
_computing_data_reduction 'Saint+ ver. V8.34A (Bruker AXS)'
_computing_molecular_graphics 'Olex2 1.3-alpha (Dolomanov et al., 2009)'
_computing_publication_material 'Olex2 1.3-alpha (Dolomanov et al., 2009)'
_computing_structure_refinement 'SHELXL 2018/3 (Sheldrick, 2015)'
_computing_structure_solution 'ShelXL (Sheldrick, 2015)'
_diffrn_ambient_temperature 173.15
_diffrn_measured_fraction_theta_full 0.996
_diffrn_measured_fraction_theta_max 0.992
_diffrn_measurement_device_type 'Bruker P4'
_diffrn_measurement_method '\w scans'
_diffrn_radiation_type MoK\a
_diffrn_radiation_wavelength 0.71073
_diffrn_reflns_av_R_equivalents 0.0278
_diffrn_reflns_av_unetI/netI 0.0143
_diffrn_reflns_Laue_measured_fraction_full 0.996
_diffrn_reflns_Laue_measured_fraction_max 0.992
_diffrn_reflns_limit_h_max 24
_diffrn_reflns_limit_h_min -24
_diffrn_reflns_limit_k_max 24
_diffrn_reflns_limit_k_min -22
_diffrn_reflns_limit_l_max 30
_diffrn_reflns_limit_l_min -31
_diffrn_reflns_number 18213
_diffrn_reflns_point_group_measured_fraction_full 0.996
_diffrn_reflns_point_group_measured_fraction_max 0.992
_diffrn_reflns_theta_full 25.242
_diffrn_reflns_theta_max 27.479
_diffrn_reflns_theta_min 2.173
_exptl_absorpt_coefficient_mu 1.481
_exptl_absorpt_correction_T_max 0.9600
_exptl_absorpt_correction_T_min 0.8031
_exptl_absorpt_correction_type multi-scan
_exptl_absorpt_process_details SADABS
_exptl_crystal_colour White
_exptl_crystal_density_diffrn 2.206
_exptl_crystal_description Prism
_exptl_crystal_F_000 3429
_exptl_crystal_size_max 0.3
_exptl_crystal_size_mid 0.2
_exptl_crystal_size_min 0.2
_refine_diff_density_max 0.379
_refine_diff_density_min -0.483
_refine_diff_density_rms 0.055
_refine_ls_extinction_method none
_refine_ls_goodness_of_fit_ref 1.062
_refine_ls_hydrogen_treatment constr
_refine_ls_matrix_type full
_refine_ls_number_parameters 70
_refine_ls_number_reflns 2098
_refine_ls_number_restraints 0
_refine_ls_restrained_S_all 1.062
_refine_ls_R_factor_all 0.0359
_refine_ls_R_factor_gt 0.0352
_refine_ls_shift/su_max 0.000
_refine_ls_shift/su_mean 0.000
_refine_ls_structure_factor_coef Fsqd
_refine_ls_weighting_details 'w=1/[\s^2^(Fo^2^)+(0.0369P)^2^+20.4519P] where P=(Fo^2^+2Fc^2^)/3'
_refine_ls_weighting_scheme calc
_refine_ls_wR_factor_gt 0.0873
_refine_ls_wR_factor_ref 0.0878
_reflns_Friedel_coverage 0.000
_reflns_number_gt 2033
_reflns_number_total 2098
_reflns_threshold_expression 'I > 2\s(I)'
_cod_data_source_file c9ra08983g2.cif
_cod_data_source_block FJI-11
_cod_depositor_comments 'Adding full bibliography for 7239800.cif.'
_cod_original_cell_volume 7579.8(9)
_cod_original_sg_symbol_H-M 'R -3 m'
_cod_database_code 7239800
_shelx_shelxl_version_number 2018/3
_shelx_space_group_comment
;
The symmetry employed for this shelxl refinement is uniquely defined
by the following loop, which should always be used as a source of
symmetry information in preference to the above space-group names.
They are only intended as comments.
;
_shelx_estimated_absorpt_t_max 1.0000
_shelx_estimated_absorpt_t_min 0.9031
_olex2_refinement_description
;
1. Fixed Uiso
 At 1.2 times of:
  All C(H) groups
 At 1.5 times of:
  All O(H,H) groups
2. Others
 Fixed Sof: H3A(0.5) H3B(0.5)
3.a Riding coordinates:
 O3(H3A,H3B)
3.b Aromatic/amide H refined with riding coordinates:
 C2(H2), C4(H4)
;
_smtbx_masks_special_details
;
A solvent mask was calculated and 1226 electrons were
found in a volume of 4546\%A^3 in 1 void per unit cell.
This is consistent with the presence of 5[C2H8N] per Formula Unit 
which account for 1215 electrons per unit cell.
;
_smtbx_masks_void_probe_radius 1.2
_smtbx_masks_void_truncation_radius 1.2
_olex2_submission_special_instructions 'No special instructions were received'

loop_
_space_group_symop_operation_xyz
'x, y, z'
'-y, x-y, z'
'-x+y, -x, z'
'x-y, -y, -z'
'-x, -x+y, -z'
'y, x, -z'
'x+2/3, y+1/3, z+1/3'
'-y+2/3, x-y+1/3, z+1/3'
'-x+y+2/3, -x+1/3, z+1/3'
'x-y+2/3, -y+1/3, -z+1/3'
'-x+2/3, -x+y+1/3, -z+1/3'
'y+2/3, x+1/3, -z+1/3'
'x+1/3, y+2/3, z+2/3'
'-y+1/3, x-y+2/3, z+2/3'
'-x+y+1/3, -x+2/3, z+2/3'
'x-y+1/3, -y+2/3, -z+2/3'
'-x+1/3, -x+y+2/3, -z+2/3'
'y+1/3, x+2/3, -z+2/3'
'-x, -y, -z'
'y, -x+y, -z'
'x-y, x, -z'
'-x+y, y, z'
'x, x-y, z'
'-y, -x, z'
'-x+2/3, -y+1/3, -z+1/3'
'y+2/3, -x+y+1/3, -z+1/3'
'x-y+2/3, x+1/3, -z+1/3'
'-x+y+2/3, y+1/3, z+1/3'
'x+2/3, x-y+1/3, z+1/3'
'-y+2/3, -x+1/3, z+1/3'
'-x+1/3, -y+2/3, -z+2/3'
'y+1/3, -x+y+2/3, -z+2/3'
'x-y+1/3, x+2/3, -z+2/3'
'-x+y+1/3, y+2/3, z+2/3'
'x+1/3, x-y+2/3, z+2/3'
'-y+1/3, -x+2/3, z+2/3'

loop_
_atom_site_label
_atom_site_type_symbol
_atom_site_fract_x
_atom_site_fract_y
_atom_site_fract_z
_atom_site_U_iso_or_equiv
_atom_site_adp_type
_atom_site_occupancy
_atom_site_site_symmetry_order
_atom_site_calc_flag
_atom_site_refinement_flags_posn
_atom_site_refinement_flags_adp
_atom_site_refinement_flags_occupancy
Zn1 Zn 0.47396(2) 0.94792(2) 0.04865(2) 0.02918(12) Uani 1 2 d S T P
C1 C 0.27536(13) 0.85202(12) -0.06803(9) 0.0400(5) Uani 1 1 d . . .
C2 C 0.25397(14) 0.87295(13) -0.11621(9) 0.0440(5) Uani 1 1 d . . .
H2 H 0.291302 0.923909 -0.132708 0.053 Uiso 1 1 calc R U .
C3 C 0.17896(11) 0.82104(11) -0.14109(13) 0.0421(7) Uani 1 2 d S T P
C4 C 0.22196(11) 0.77804(11) -0.04370(14) 0.0453(7) Uani 1 2 d S T P
H4 H 0.236083 0.763915 -0.010307 0.054 Uiso 1 2 calc R U P
C5 C 0.35771(13) 0.90765(13) -0.04335(9) 0.0409(5) Uani 1 1 d . . .
O1 O 0.40884(10) 0.96947(11) -0.07009(7) 0.0561(5) Uani 1 1 d . . .
O2 O 0.37050(11) 0.89012(11) 0.00298(7) 0.0582(5) Uani 1 1 d . . .
O3 O 0.43804(11) 0.8761(2) 0.11215(12) 0.0893(11) Uani 1 2 d S T P
H3A H 0.390484 0.825950 0.106312 0.134 Uiso 0.5 1 d R U P
H3B H 0.422054 0.896000 0.140902 0.134 Uiso 0.5 1 d R U P

loop_
_atom_site_aniso_label
_atom_site_aniso_U_11
_atom_site_aniso_U_22
_atom_site_aniso_U_33
_atom_site_aniso_U_23
_atom_site_aniso_U_13
_atom_site_aniso_U_12
Zn1 0.03334(16) 0.02280(17) 0.0279(2) 0.00316(11) 0.00158(5) 0.01140(8)
C1 0.0330(10) 0.0302(10) 0.0463(12) -0.0009(8) -0.0078(9) 0.0078(8)
C2 0.0374(11) 0.0306(10) 0.0488(13) 0.0054(9) -0.0040(9) 0.0057(9)
C3 0.0376(11) 0.0376(11) 0.0404(17) 0.0054(7) -0.0054(7) 0.0108(13)
C4 0.0412(12) 0.0412(12) 0.0449(18) 0.0047(7) -0.0047(7) 0.0142(14)
C5 0.0339(10) 0.0331(10) 0.0475(12) -0.0038(9) -0.0096(9) 0.0105(9)
O1 0.0374(9) 0.0450(9) 0.0654(11) 0.0002(8) -0.0163(8) 0.0052(7)
O2 0.0476(10) 0.0557(10) 0.0556(11) -0.0004(8) -0.0195(8) 0.0140(8)
O3 0.114(2) 0.081(2) 0.0621(18) 0.0415(17) 0.0207(8) 0.0403(11)

loop_
_atom_type_symbol
_atom_type_description
_atom_type_scat_dispersion_real
_atom_type_scat_dispersion_imag
_atom_type_scat_source
C C 0.0033 0.0016 'International Tables Vol C Tables 4.2.6.8 and 6.1.1.4'
H H 0.0000 0.0000 'International Tables Vol C Tables 4.2.6.8 and 6.1.1.4'
N N 0.0061 0.0033 'International Tables Vol C Tables 4.2.6.8 and 6.1.1.4'
O O 0.0106 0.0060 'International Tables Vol C Tables 4.2.6.8 and 6.1.1.4'
Zn Zn 0.2839 1.4301 'International Tables Vol C Tables 4.2.6.8 and 6.1.1.4'

loop_
_geom_angle_atom_site_label_1
_geom_angle_atom_site_label_2
_geom_angle_atom_site_label_3
_geom_angle
_geom_angle_site_symmetry_1
_geom_angle_site_symmetry_3
O1 Zn1 Zn1 80.66(5) 4_675 19_675
O1 Zn1 Zn1 80.66(5) 19_675 19_675
O1 Zn1 O1 89.16(11) 19_675 4_675
O1 Zn1 O2 88.30(8) 4_675 .
O1 Zn1 O2 88.30(8) 19_675 22
O1 Zn1 O2 159.39(8) 4_675 22
O1 Zn1 O2 159.39(8) 19_675 .
O2 Zn1 Zn1 78.74(5) . 19_675
O2 Zn1 Zn1 78.75(5) 22 19_675
O2 Zn1 O2 86.93(12) 22 .
O3 Zn1 Zn1 178.50(11) . 19_675
O3 Zn1 O1 100.39(9) . 4_675
O3 Zn1 O1 100.39(9) . 19_675
O3 Zn1 O2 100.19(9) . 22
O3 Zn1 O2 100.19(9) . .
C2 C1 C5 120.22(19) . .
C4 C1 C2 119.9(2) . .
C4 C1 C5 119.8(2) . .
C1 C2 H2 119.2 . .
C1 C2 C3 121.5(2) . .
C3 C2 H2 119.2 . .
C2 C3 C2 117.3(3) 24_665 .
C2 C3 C3 121.34(14) . 31_564
C2 C3 C3 121.34(14) 24_665 31_564
C1 C4 C1 119.8(3) . 24_665
C1 C4 H4 120.1 24_665 .
C1 C4 H4 120.1 . .
O1 C5 C1 117.90(19) . .
O2 C5 C1 117.4(2) . .
O2 C5 O1 124.6(2) . .
C5 O1 Zn1 126.69(15) . 19_675
C5 O2 Zn1 129.16(16) . .
Zn1 O3 H3A 113.2 . .
Zn1 O3 H3B 114.6 . .
H3A O3 H3B 100.9 . .

loop_
_geom_bond_atom_site_label_1
_geom_bond_atom_site_label_2
_geom_bond_distance
_geom_bond_site_symmetry_2
Zn1 Zn1 2.9555(6) 19_675
Zn1 O1 2.0265(16) 19_675
Zn1 O1 2.0266(16) 4_675
Zn1 O2 2.0317(16) .
Zn1 O2 2.0317(16) 22
Zn1 O3 1.965(3) .
C1 C2 1.383(3) .
C1 C4 1.380(3) .
C1 C5 1.496(3) .
C2 H2 0.9500 .
C2 C3 1.393(3) .
C3 C3 1.504(6) 31_564
C4 H4 0.9500 .
C5 O1 1.263(3) .
C5 O2 1.256(3) .
O3 H3A 0.9280 .
O3 H3B 0.9241 .

loop_
_geom_torsion_atom_site_label_1
_geom_torsion_atom_site_label_2
_geom_torsion_atom_site_label_3
_geom_torsion_atom_site_label_4
_geom_torsion
_geom_torsion_site_symmetry_4
C1 C2 C3 C2 -1.6(5) 24_665
C1 C2 C3 C3 177.3(4) 31_564
C1 C5 O1 Zn1 -176.98(16) 19_675
C1 C5 O2 Zn1 178.22(16) .
C2 C1 C4 C1 1.1(5) 24_665
C2 C1 C5 O1 -6.3(3) .
C2 C1 C5 O2 172.6(2) .
C4 C1 C2 C3 0.3(4) .
C4 C1 C5 O1 171.1(3) .
C4 C1 C5 O2 -10.0(4) .
C5 C1 C2 C3 177.7(3) .
C5 C1 C4 C1 -176.3(2) 24_665
O1 C5 O2 Zn1 -3.0(4) .
O2 C5 O1 Zn1 4.2(4) 19_675

loop_
_smtbx_masks_void_nr
_smtbx_masks_void_average_x
_smtbx_masks_void_average_y
_smtbx_masks_void_average_z
_smtbx_masks_void_volume
_smtbx_masks_void_count_electrons
_smtbx_masks_void_content
1 -0.215 -0.218 -0.036 4546.1 1226.0 '45 DMA'
